data_2214977
loop_
_publ_author_name
'K. N. Venugopala'
'Deepak Chopra'
'C. R. Girija'
'Noor Shahina Begum'
'G. K. Rao'

_publ_section_title
;
 (2<i>Z</i>,3<i>E</i>)-2,3-Bis(2-thienylmethylene)succinic acid
 methanol hemisolvate
;
_journal_coeditor_code BI2212
_journal_issue 9
_journal_name_full 'Acta Crystallographica Section E'
_journal_page_first o3722
_journal_page_last o3722
_journal_paper_doi 10.1107/S1600536807037622
_journal_volume 63
_journal_year 2007
_chemical_formula_iupac 'C14 H10 O4 S2 , 0.5C H4 O'
_chemical_formula_moiety 'C14 H10 O4 S2 , 0.5C H4 O'
_chemical_formula_sum 'C14.5 H12 O4.5 S2'
_chemical_formula_weight 322.36
_chemical_name_systematic
;
(2<i>Z</i>,3<i>E</i>)-2,3-Bis(2-thienylmethylene)succinic acid methanol
hemisolvate
;
_space_group_IT_number 15
_symmetry_cell_setting monoclinic
_symmetry_space_group_name_Hall '-C 2yc'
_symmetry_space_group_name_H-M 'C 1 2/c 1'
_atom_sites_solution_hydrogens geom
_atom_sites_solution_primary direct
_atom_sites_solution_secondary difmap
_cell_angle_alpha 90
_cell_angle_beta 101.792(7)
_cell_angle_gamma 90
_cell_formula_units_Z 8
_cell_length_a 15.042(7)
_cell_length_b 13.295(6)
_cell_length_c 16.219(7)
_cell_measurement_reflns_used 560
_cell_measurement_temperature 290(2)
_cell_measurement_theta_max 26.4
_cell_measurement_theta_min 1.4
_cell_volume 3175(2)
_computing_cell_refinement 'SAINT (Bruker, 2000)'
_computing_data_collection 'SMART (Bruker, 2000)'
_computing_data_reduction SAINT
_computing_molecular_graphics
;
ORTEP-3 for Windows (Farrugia, 1999) and CAMERON (Pearce <i>et al.</i>,
1993)
;
_computing_publication_material 'PLATON (Spek, 2003)'
_computing_structure_refinement 'SHELXL97 (Sheldrick, 1997)'
_computing_structure_solution 'SIR92 (Altomare <i>et al.</i>,  1993)'
_diffrn_ambient_temperature 290(2)
_diffrn_measured_fraction_theta_full 1.000
_diffrn_measured_fraction_theta_max 1.000
_diffrn_measurement_device_type 'Bruker SMART CCD area-detector'
_diffrn_measurement_method '\f and \w'
_diffrn_radiation_monochromator graphite
_diffrn_radiation_source 'fine-focus sealed tube'
_diffrn_radiation_type MoK\a
_diffrn_radiation_wavelength 0.71073
_diffrn_reflns_av_R_equivalents 0.0292
_diffrn_reflns_av_sigmaI/netI 0.0183
_diffrn_reflns_limit_h_max 17
_diffrn_reflns_limit_h_min -17
_diffrn_reflns_limit_k_max 15
_diffrn_reflns_limit_k_min -15
_diffrn_reflns_limit_l_max 19
_diffrn_reflns_limit_l_min -19
_diffrn_reflns_number 14721
_diffrn_reflns_theta_full 25.00
_diffrn_reflns_theta_max 25.00
_diffrn_reflns_theta_min 2.06
_diffrn_standards_number 0
_exptl_absorpt_coefficient_mu 0.349
_exptl_absorpt_correction_T_max 0.950
_exptl_absorpt_correction_T_min 0.902
_exptl_absorpt_correction_type multi-scan
_exptl_absorpt_process_details '(SADABS; Sheldrick, 1996)'
_exptl_crystal_colour yellow
_exptl_crystal_density_diffrn 1.349
_exptl_crystal_density_method 'not measured'
_exptl_crystal_description block
_exptl_crystal_F_000 1336
_exptl_crystal_size_max 0.25
_exptl_crystal_size_mid 0.20
_exptl_crystal_size_min 0.15
_refine_diff_density_max 1.009
_refine_diff_density_min -0.306
_refine_ls_extinction_method none
_refine_ls_goodness_of_fit_ref 1.119
_refine_ls_hydrogen_treatment constr
_refine_ls_matrix_type full
_refine_ls_number_parameters 189
_refine_ls_number_reflns 2783
_refine_ls_number_restraints 1
_refine_ls_restrained_S_all 1.119
_refine_ls_R_factor_all 0.0794
_refine_ls_R_factor_gt 0.0724
_refine_ls_shift/su_max 0.000
_refine_ls_shift/su_mean 0.000
_refine_ls_structure_factor_coef Fsqd
_refine_ls_weighting_details 'calc w = 1/[\s^2^(Fo^2^)+(0.1453P)^2^+4.5426P] where P=(Fo^2^+2Fc^2^)/3'
_refine_ls_weighting_scheme calc
_refine_ls_wR_factor_gt 0.2223
_refine_ls_wR_factor_ref 0.2326
_reflns_number_gt 2407
_reflns_number_total 2783
_reflns_threshold_expression I>2\s(I)
_cod_data_source_file bi2212.cif
_cod_data_source_block I
_cod_original_sg_symbol_H-M 'C 2/c'
_cod_original_formula_sum 'C14.50 H12 O4.50 S2'
_cod_database_code 2214977
_cod_database_fobs_code 2214977

loop_
_symmetry_equiv_pos_site_id
_symmetry_equiv_pos_as_xyz
1 x,y,z
2 -x,y,1/2-z
3 -x,-y,-z
4 x,-y,1/2+z
5 1/2+x,1/2+y,z
6 1/2-x,1/2+y,1/2-z
7 1/2-x,1/2-y,-z
8 1/2+x,1/2-y,1/2+z

loop_
_atom_site_type_symbol
_atom_site_label
_atom_site_fract_x
_atom_site_fract_y
_atom_site_fract_z
_atom_site_U_iso_or_equiv
_atom_site_adp_type
_atom_site_calc_flag
_atom_site_refinement_flags
_atom_site_occupancy
S S1 0.04546(7) 0.51459(8) 0.13193(8) 0.0698(4) Uani d . 1
S S2 0.24373(9) 0.57706(9) 0.38316(7) 0.0762(4) Uani d . 1
O O1 0.2673(2) 0.63802(19) 0.05018(16) 0.0654(8) Uani d . 1
O O2 0.41114(17) 0.62150(18) 0.22940(18) 0.0600(7) Uani d . 1
H H2O 0.4661 0.6119 0.2424 0.090 Uiso calc PR 0.50
O O3 0.2015(2) 0.7757(2) 0.08846(18) 0.0820(10) Uani d . 1
H H3O 0.2083 0.7946 0.0420 0.123 Uiso calc R 1
O O4 0.41109(17) 0.45447(18) 0.2387(2) 0.0704(9) Uani d . 1
H H4O 0.4660 0.4646 0.2508 0.106 Uiso calc PR 0.50
C C1 0.1300(2) 0.4297(2) 0.1708(2) 0.0440(7) Uani d . 1
C C2 0.0941(3) 0.3337(3) 0.1680(3) 0.0592(9) Uani d . 1
H H2 0.1288 0.2768 0.1857 0.071 Uiso calc R 1
C C3 0.0010(3) 0.3306(3) 0.1359(3) 0.0698(11) Uani d . 1
H H3 -0.0332 0.2718 0.1307 0.084 Uiso calc R 1
C C4 -0.0342(3) 0.4212(4) 0.1134(3) 0.0747(12) Uani d . 1
H H4 -0.0952 0.4323 0.0903 0.090 Uiso calc R 1
C C5 0.2252(2) 0.4518(2) 0.19699(19) 0.0416(7) Uani d . 1
H H5 0.2617 0.3959 0.2134 0.050 Uiso calc R 1
C C6 0.2700(2) 0.5393(2) 0.20167(19) 0.0402(7) Uani d . 1
C C7 0.2259(2) 0.6395(2) 0.18277(19) 0.0402(7) Uani d . 1
C C8 0.3698(2) 0.5376(2) 0.2245(2) 0.0456(8) Uani d . 1
C C9 0.2323(2) 0.6863(2) 0.1019(2) 0.0482(8) Uani d . 1
C C10 0.1832(2) 0.6901(2) 0.2356(2) 0.0437(7) Uani d . 1
H H10 0.1527 0.7481 0.2137 0.052 Uiso calc R 1
C C11 0.1786(2) 0.6665(2) 0.3211(2) 0.0503(8) Uani d . 1
C C12 0.1206(4) 0.7246(3) 0.3669(3) 0.0761(13) Uani d . 1
H H12 0.0806 0.7761 0.3455 0.091 Uiso calc R 1
C C13 0.1383(5) 0.6852(4) 0.4523(3) 0.0934(18) Uani d . 1
H H13 0.1089 0.7096 0.4934 0.112 Uiso calc R 1
C C14 0.2006(4) 0.6106(4) 0.4678(3) 0.0879(16) Uani d . 1
H H14 0.2182 0.5803 0.5203 0.105 Uiso calc R 1
C C50 0.4751(10) 0.5542(11) 0.0075(10) 0.122(4) Uiso d PD 0.50
H H50A 0.4454 0.5847 -0.0445 0.184 Uiso d PR 0.50
H H50B 0.5201 0.5075 -0.0032 0.184 Uiso d PR 0.50
H H50C 0.5038 0.6054 0.0456 0.184 Uiso d PR 0.50
O O50 0.4124(13) 0.5001(14) 0.0413(13) 0.233(8) Uiso d PD 0.50
H H50 0.3689 0.5348 0.0468 0.349 Uiso d PR 0.50

loop_
_atom_site_aniso_label
_atom_site_aniso_U_11
_atom_site_aniso_U_22
_atom_site_aniso_U_33
_atom_site_aniso_U_12
_atom_site_aniso_U_13
_atom_site_aniso_U_23
S1 0.0508(6) 0.0504(6) 0.1032(9) 0.0079(4) 0.0038(5) 0.0053(5)
S2 0.1012(9) 0.0771(8) 0.0530(7) -0.0035(6) 0.0217(6) 0.0110(5)
O1 0.101(2) 0.0519(15) 0.0530(14) 0.0236(14) 0.0386(14) 0.0142(11)
O2 0.0514(14) 0.0375(13) 0.0911(19) -0.0048(10) 0.0145(12) 0.0030(12)
O3 0.138(3) 0.0505(16) 0.0713(18) 0.0392(17) 0.0534(18) 0.0279(13)
O4 0.0459(14) 0.0369(13) 0.124(3) 0.0054(10) 0.0060(14) 0.0080(14)
C1 0.0482(17) 0.0401(16) 0.0459(17) 0.0012(13) 0.0149(13) 0.0058(13)
C2 0.057(2) 0.0457(18) 0.075(2) -0.0067(16) 0.0145(18) 0.0125(17)
C3 0.058(2) 0.066(2) 0.086(3) -0.0200(19) 0.017(2) 0.007(2)
C4 0.046(2) 0.077(3) 0.099(3) -0.0014(19) 0.009(2) 0.002(2)
C5 0.0464(16) 0.0330(15) 0.0463(17) 0.0059(12) 0.0119(13) 0.0062(12)
C6 0.0473(17) 0.0333(14) 0.0419(16) 0.0031(12) 0.0132(13) 0.0059(12)
C7 0.0470(16) 0.0323(14) 0.0430(16) 0.0003(12) 0.0138(13) 0.0037(12)
C8 0.0472(17) 0.0348(16) 0.0559(19) 0.0017(13) 0.0126(14) 0.0028(13)
C9 0.064(2) 0.0372(16) 0.0470(17) 0.0094(14) 0.0199(15) 0.0074(13)
C10 0.0489(17) 0.0320(15) 0.0531(18) -0.0015(12) 0.0174(14) 0.0019(13)
C11 0.063(2) 0.0427(17) 0.0512(18) -0.0132(15) 0.0260(15) -0.0065(14)
C12 0.119(4) 0.064(2) 0.059(2) -0.038(2) 0.049(2) -0.0141(19)
C13 0.146(5) 0.083(3) 0.067(3) -0.033(4) 0.059(3) -0.022(2)
C14 0.134(5) 0.084(3) 0.052(2) -0.030(3) 0.034(3) -0.001(2)

loop_
_atom_type_symbol
_atom_type_description
_atom_type_scat_dispersion_real
_atom_type_scat_dispersion_imag
_atom_type_scat_source
S S 0.1246 0.1234 'International Tables Vol C Tables 4.2.6.8 and 6.1.1.4'
O O 0.0106 0.0060 'International Tables Vol C Tables 4.2.6.8 and 6.1.1.4'
H H 0.0000 0.0000 'International Tables Vol C Tables 4.2.6.8 and 6.1.1.4'
C C 0.0033 0.0016 'International Tables Vol C Tables 4.2.6.8 and 6.1.1.4'

loop_
_geom_angle_atom_site_label_1
_geom_angle_atom_site_label_2
_geom_angle_atom_site_label_3
_geom_angle
C4 S1 C1 91.6(2)
C14 S2 C11 91.5(3)
C8 O2 H2O 109.5
C9 O3 H3O 109.5
C8 O4 H4O 109.5
C2 C1 C5 123.8(3)
C2 C1 S1 109.8(3)
C5 C1 S1 126.3(2)
C1 C2 C3 113.3(3)
C1 C2 H2 123.3
C3 C2 H2 123.3
C4 C3 C2 112.8(4)
C4 C3 H3 123.6
C2 C3 H3 123.6
C3 C4 S1 112.5(3)
C3 C4 H4 123.7
S1 C4 H4 123.7
C6 C5 C1 130.8(3)
C6 C5 H5 114.6
C1 C5 H5 114.6
C5 C6 C8 118.5(3)
C5 C6 C7 124.5(3)
C8 C6 C7 117.0(3)
C10 C7 C9 118.7(3)
C10 C7 C6 124.3(3)
C9 C7 C6 116.9(3)
O4 C8 O2 122.6(3)
O4 C8 C6 119.8(3)
O2 C8 C6 117.6(3)
O1 C9 O3 123.2(3)
O1 C9 C7 119.5(3)
O3 C9 C7 117.2(3)
C7 C10 C11 128.8(3)
C7 C10 H10 115.6
C11 C10 H10 115.6
C10 C11 C12 121.5(3)
C10 C11 S2 125.4(3)
C12 C11 S2 113.0(3)
C13 C12 C11 106.2(5)
C13 C12 H12 126.9
C11 C12 H12 126.9
C14 C13 C12 115.2(4)
C14 C13 H13 122.4
C12 C13 H13 122.4
C13 C14 S2 114.1(4)
C13 C14 H14 122.9
S2 C14 H14 122.9
O50 C50 H50A 109.6
O50 C50 H50B 107.3
O50 C50 H50C 111.5
H50A C50 H50B 109.5
H50A C50 H50C 109.5
H50B C50 H50C 109.5
C50 O50 H50 112.0

loop_
_geom_bond_atom_site_label_1
_geom_bond_atom_site_label_2
_geom_bond_distance
S1 C4 1.708(5)
S1 C1 1.721(3)
S2 C14 1.693(5)
S2 C11 1.728(4)
O1 C9 1.254(4)
O2 C8 1.272(4)
O2 H2O 0.820
O3 C9 1.278(4)
O3 H3O 0.820
O4 C8 1.266(4)
O4 H4O 0.820
C1 C2 1.383(5)
C1 C5 1.437(5)
C2 C3 1.392(6)
C2 H2 0.930
C3 C4 1.336(6)
C3 H3 0.930
C4 H4 0.930
C5 C6 1.340(4)
C5 H5 0.930
C6 C8 1.470(5)
C6 C7 1.492(4)
C7 C10 1.351(4)
C7 C9 1.472(4)
C10 C11 1.436(5)
C10 H10 0.930
C11 C12 1.475(6)
C12 C13 1.454(7)
C12 H12 0.930
C13 C14 1.353(8)
C13 H13 0.930
C14 H14 0.930
C50 O50 1.384(9)
C50 H50A 0.960
C50 H50B 0.960
C50 H50C 0.960
O50 H50 0.820

loop_
_geom_hbond_atom_site_label_D
_geom_hbond_atom_site_label_H
_geom_hbond_atom_site_label_A
_geom_hbond_site_symmetry_A
_geom_hbond_distance_DH
_geom_hbond_distance_HA
_geom_hbond_distance_DA
_geom_hbond_angle_DHA
_geom_hbond_publ_flag
O50 H50 O1 . 0.82 2.06 2.88(2) 171.4 yes
O3 H3O O1 7_565 0.82 1.84 2.650(3) 167.6 yes
O2 H2O O2 2_655 0.82 1.81 2.620(5) 166.9 yes
O4 H4O O4 2_655 0.82 1.83 2.624(5) 163.9 yes

loop_
_geom_torsion_atom_site_label_1
_geom_torsion_atom_site_label_2
_geom_torsion_atom_site_label_3
_geom_torsion_atom_site_label_4
_geom_torsion
C4 S1 C1 C2 0.1(3)
C4 S1 C1 C5 175.9(3)
C5 C1 C2 C3 -176.4(3)
S1 C1 C2 C3 -0.5(4)
C1 C2 C3 C4 0.9(6)
C2 C3 C4 S1 -0.8(6)
C1 S1 C4 C3 0.4(4)
C2 C1 C5 C6 178.7(3)
S1 C1 C5 C6 3.5(5)
C1 C5 C6 C8 -175.0(3)
C1 C5 C6 C7 3.1(5)
C5 C6 C7 C10 77.3(4)
C8 C6 C7 C10 -104.5(4)
C5 C6 C7 C9 -104.5(4)
C8 C6 C7 C9 73.6(4)
C5 C6 C8 O4 0.4(5)
C7 C6 C8 O4 -177.8(3)
C5 C6 C8 O2 -179.4(3)
C7 C6 C8 O2 2.3(4)
C10 C7 C9 O1 -176.1(3)
C6 C7 C9 O1 5.6(5)
C10 C7 C9 O3 4.1(5)
C6 C7 C9 O3 -174.1(3)
C9 C7 C10 C11 -171.1(3)
C6 C7 C10 C11 7.0(5)
C7 C10 C11 C12 -173.4(3)
C7 C10 C11 S2 11.6(5)
C14 S2 C11 C10 175.0(3)
C14 S2 C11 C12 -0.3(3)
C10 C11 C12 C13 -175.7(3)
S2 C11 C12 C13 -0.1(4)
C11 C12 C13 C14 0.7(6)
C12 C13 C14 S2 -1.1(6)
C11 S2 C14 C13 0.8(4)
